data_7105138
loop_
_publ_author_name
'Gan, Quan'
'Li, Fei'
'Li, Guoping'
'Kauffmann, Brice'
'Xiang, Junfeng'
'Huc, Ivan'
'Jiang, Hua'

_publ_section_title
;
 Heteromeric double helix formation by cross-hybridization of
 chloro-and fluoro-substituted quinoline oligoamides.
;
_journal_issue 2
_journal_name_full 'Chemical communications (Cambridge, England)'
_journal_page_first 297
_journal_page_last 299
_journal_paper_doi 10.1039/b910435f
_journal_volume 46
_journal_year 2009
_chemical_formula_sum 'C118 H114 Cl8 N16 O19'
_chemical_formula_weight 2343.86
_chemical_name_systematic
;
?
;
_space_group_IT_number 15
_symmetry_cell_setting monoclinic
_symmetry_space_group_name_Hall '-C 2yc'
_symmetry_space_group_name_H-M 'C 1 2/c 1'
_atom_sites_solution_hydrogens geom
_atom_sites_solution_primary direct
_atom_sites_solution_secondary difmap
_audit_creation_method SHELXL-97
_cell_angle_alpha 90.00
_cell_angle_beta 114.01(3)
_cell_angle_gamma 90.00
_cell_formula_units_Z 8
_cell_length_a 31.428(6)
_cell_length_b 36.642(7)
_cell_length_c 24.101(5)
_cell_measurement_reflns_used 379
_cell_measurement_temperature 173(2)
_cell_measurement_theta_max 2.31
_cell_measurement_theta_min 44.00
_cell_volume 25353(9)
_computing_cell_refinement 'SAINT(Siemens, 1996)'
_computing_data_collection 'Proteum2 suite'
_computing_data_reduction 'SAINT(Siemens, 1996)'
_computing_publication_material 'WinGX publication routines (Farrugia, 1999)'
_computing_structure_refinement 'SHELXL-97 (Sheldrick, 1997)'
_computing_structure_solution 'SHELXS-97 (Sheldrick, 1990)'
_diffrn_ambient_temperature 173(2)
_diffrn_measured_fraction_theta_full 0.990
_diffrn_measured_fraction_theta_max 0.990
_diffrn_radiation_monochromator graphite
_diffrn_radiation_source 'rotating anode'
_diffrn_radiation_type CuK\a
_diffrn_radiation_wavelength 1.54178
_diffrn_reflns_av_R_equivalents 0.0630
_diffrn_reflns_av_sigmaI/netI 0.0626
_diffrn_reflns_limit_h_max 28
_diffrn_reflns_limit_h_min -28
_diffrn_reflns_limit_k_max 24
_diffrn_reflns_limit_k_min -32
_diffrn_reflns_limit_l_max 21
_diffrn_reflns_limit_l_min -21
_diffrn_reflns_number 56066
_diffrn_reflns_theta_full 44.00
_diffrn_reflns_theta_max 44.00
_diffrn_reflns_theta_min 2.31
_exptl_absorpt_coefficient_mu 2.182
_exptl_absorpt_correction_type none
_exptl_crystal_colour colorless
_exptl_crystal_density_diffrn 1.228
_exptl_crystal_density_method 'not measured'
_exptl_crystal_description 'thin needles'
_exptl_crystal_F_000 10384
_exptl_crystal_size_max 0.5
_exptl_crystal_size_mid 0.05
_exptl_crystal_size_min 0.05
_refine_diff_density_max 0.599
_refine_diff_density_min -0.449
_refine_diff_density_rms 0.133
_refine_ls_extinction_coef 0.000000
_refine_ls_extinction_expression Fc^*^=kFc[1+0.001xFc^2^\l^3^/sin(2\q)]^-1/4^
_refine_ls_extinction_method SHELXL
_refine_ls_goodness_of_fit_ref 1.264
_refine_ls_hydrogen_treatment constr
_refine_ls_matrix_type full
_refine_ls_number_parameters 1424
_refine_ls_number_reflns 9628
_refine_ls_number_restraints 1106
_refine_ls_restrained_S_all 1.581
_refine_ls_R_factor_all 0.2104
_refine_ls_R_factor_gt 0.1389
_refine_ls_shift/su_max 0.156
_refine_ls_shift/su_mean 0.002
_refine_ls_structure_factor_coef Fsqd
_refine_ls_weighting_details 'calc w=1/[\s^2^(Fo^2^)+(0.2000P)^2^+0.0000P] where P=(Fo^2^+2Fc^2^)/3'
_refine_ls_weighting_scheme calc
_refine_ls_wR_factor_gt 0.3449
_refine_ls_wR_factor_ref 0.3872
_reflns_number_gt 4469
_reflns_number_total 9628
_reflns_threshold_expression >2sigma(I)
_cod_data_source_file b910435f.txt
_cod_data_source_block squeezed
_cod_original_sg_symbol_H-M C2/c
_cod_database_code 7105138

loop_
_symmetry_equiv_pos_as_xyz
'x, y, z'
'-x, y, -z+1/2'
'x+1/2, y+1/2, z'
'-x+1/2, y+1/2, -z+1/2'
'-x, -y, -z'
'x, -y, z-1/2'
'-x+1/2, -y+1/2, -z'
'x+1/2, -y+1/2, z-1/2'

loop_
_atom_site_label
_atom_site_type_symbol
_atom_site_fract_x
_atom_site_fract_y
_atom_site_fract_z
_atom_site_U_iso_or_equiv
_atom_site_adp_type
_atom_site_occupancy
_atom_site_symmetry_multiplicity
_atom_site_calc_flag
_atom_site_refinement_flags
_atom_site_disorder_assembly
_atom_site_disorder_group
Cl1 Cl 0.81538(17) 0.20368(18) 0.0494(2) 0.139(2) Uani 1 1 d D . .
Cl2 Cl 0.92981(19) 0.14725(15) 0.3293(2) 0.140(2) Uani 1 1 d DU . .
Cl3 Cl 0.91453(19) 0.03737(16) 0.2564(3) 0.156(2) Uani 1 1 d U . .
Cl4 Cl 1.1533(2) 0.10262(16) 0.3510(2) 0.152(2) Uani 1 1 d DU . .
Cl5 Cl 1.06348(18) 0.19201(16) 0.3280(2) 0.141(2) Uani 1 1 d D . .
Cl6 Cl 0.7341(2) 0.11276(16) 0.0353(3) 0.151(2) Uani 1 1 d U . .
Cl7 Cl 0.96749(19) 0.04292(16) 0.1148(3) 0.156(2) Uani 1 1 d DU . .
Cl8 Cl 0.9485(2) 0.15996(17) 0.0432(3) 0.154(2) Uani 1 1 d DU . .
O1 O 1.1719(5) -0.0151(4) 0.4238(6) 0.129(5) Uani 1 1 d U . .
N505 N 0.9142(6) -0.0359(6) 0.2166(7) 0.131(6) Uani 1 1 d U . .
H505 H 0.9245 -0.0169 0.2051 0.157 Uiso 1 1 calc R . .
O3 O 1.0475(6) -0.1157(5) 0.1348(7) 0.175(6) Uani 1 1 d DU . .
N503 N 0.8724(6) 0.2606(4) 0.0341(5) 0.084(4) Uani 1 1 d U . .
O5 O 1.1604(4) 0.3157(4) 0.2441(5) 0.109(4) Uani 1 1 d U . .
O6 O 0.9592(4) 0.2938(4) -0.0113(5) 0.107(4) Uani 1 1 d U . .
O7 O 1.2304(5) 0.1889(3) 0.2528(5) 0.112(4) Uani 1 1 d U . .
N507 N 0.9432(5) 0.2241(6) 0.3585(6) 0.095(4) Uani 1 1 d U . .
O9 O 1.0849(5) 0.0434(4) 0.0171(6) 0.144(5) Uani 1 1 d U . .
O10 O 1.2056(7) -0.0614(5) 0.3969(7) 0.170(7) Uani 1 1 d U . .
O11 O 0.7058(5) 0.2631(4) 0.1343(6) 0.121(5) Uani 1 1 d U . .
N508 N 1.0096(5) 0.2556(4) 0.3367(5) 0.087(4) Uani 1 1 d U . .
H508 H 1.0020 0.2329 0.3350 0.105 Uiso 1 1 calc R . .
N504 N 1.0196(5) 0.1215(6) 0.0180(5) 0.094(4) Uani 1 1 d U . .
O14 O 1.1005(5) 0.1686(4) -0.0601(6) 0.147(5) Uani 1 1 d U . .
N506 N 0.8599(4) 0.1151(6) 0.3607(6) 0.103(5) Uani 1 1 d U . .
H506 H 0.8753 0.1057 0.3417 0.124 Uiso 1 1 calc R . .
N502 N 0.7463(6) 0.2310(4) 0.0906(6) 0.097(5) Uani 1 1 d U . .
H502 H 0.7494 0.2094 0.0789 0.117 Uiso 1 1 calc R . .
O17 O 0.8691(5) 0.3691(5) 0.0838(6) 0.117(4) Uani 1 1 d U . .
N509 N 1.1356(6) 0.2106(4) 0.2906(5) 0.085(4) Uani 1 1 d DU . .
N601 N 0.7025(3) 0.1710(5) 0.0893(4) 0.097(5) Uani 1 1 d GU . .
C602 C 0.6807(5) 0.1377(4) 0.0872(5) 0.115(6) Uani 1 1 d GU . .
C603 C 0.6454(5) 0.1350(4) 0.1077(6) 0.120(7) Uani 1 1 d GU . .
C604 C 0.6318(4) 0.1657(6) 0.1304(5) 0.128(7) Uani 1 1 d GU . .
C605 C 0.6536(5) 0.1990(5) 0.1325(5) 0.105(6) Uani 1 1 d GU . .
H605 H 0.6445 0.2195 0.1477 0.126 Uiso 1 1 calc R . .
C606 C 0.6889(5) 0.2017(4) 0.1120(5) 0.110(6) Uani 1 1 d GU . .
N510 N 1.1872(5) 0.1549(6) 0.2897(6) 0.090(4) Uani 1 1 d U . .
H510 H 1.1645 0.1566 0.3007 0.108 Uiso 1 1 calc R . .
C500 C 1.0166(8) -0.0887(8) 0.1422(9) 0.163(11) Uani 1 1 d DU . .
O22 O 1.2943(5) 0.0085(4) 0.2916(6) 0.133(4) Uani 1 1 d U . .
O23 O 0.9922(4) 0.3114(4) 0.3599(5) 0.116(5) Uani 1 1 d U . .
O24 O 0.8681(6) 0.2803(5) 0.4405(7) 0.158(5) Uani 1 1 d U . .
O500 O 0.6914(6) -0.0079(6) -0.0050(7) 0.160(6) Uani 1 1 d U . .
O26 O 0.9155(5) -0.0993(5) 0.2109(7) 0.174(8) Uani 1 1 d U . .
O27 O 0.5969(5) 0.1621(5) 0.1495(6) 0.152(5) Uani 1 1 d U . .
N480 N 0.8572(5) 0.0466(5) 0.3224(7) 0.115(6) Uani 1 1 d DU . .
C483 C 0.8088(8) -0.0094(10) 0.3545(13) 0.159(10) Uani 1 1 d U . .
C484 C 0.8102(7) 0.0250(9) 0.3695(11) 0.158(10) Uani 1 1 d U . .
H484 H 0.7938 0.0309 0.3930 0.190 Uiso 1 1 calc R . .
C485 C 0.8321(8) 0.0536(8) 0.3559(10) 0.125(7) Uani 1 1 d DU . .
N2 N 1.0303(5) 0.0509(5) 0.0555(7) 0.100(5) Uani 1 1 d U . .
H2 H 1.0123 0.0669 0.0607 0.120 Uiso 1 1 calc R . .
C503 C 0.9949(7) -0.0259(7) 0.1286(8) 0.123(8) Uani 1 1 d DU . .
N4 N 1.1973(5) 0.0328(6) 0.3630(6) 0.097(5) Uani 1 1 d U . .
O503 O 0.8100(5) 0.0999(4) 0.4071(7) 0.153(6) Uani 1 1 d U . .
N6 N 0.9642(6) -0.0297(6) 0.1560(7) 0.128(6) Uani 1 1 d DU . .
N7 N 0.9415(6) 0.2349(6) 0.0085(6) 0.102(5) Uani 1 1 d U . .
H7 H 0.9228 0.2232 0.0201 0.123 Uiso 1 1 calc R . .
C508 C 1.1507(6) -0.0393(7) 0.4502(8) 0.162(9) Uani 1 1 d U . .
H50A H 1.1335 -0.0257 0.4682 0.243 Uiso 1 1 calc R . .
H50B H 1.1743 -0.0536 0.4809 0.243 Uiso 1 1 calc R . .
H50C H 1.1299 -0.0553 0.4195 0.243 Uiso 1 1 calc R . .
O502 O 0.7885(6) -0.0367(5) 0.3695(11) 0.216(8) Uani 1 1 d U . .
N10 N 0.6887(6) 0.0455(6) 0.0340(8) 0.120(5) Uani 1 1 d U . .
H10 H 0.7131 0.0490 0.0269 0.145 Uiso 1 1 calc R . .
C507 C 1.1924(5) 0.0940(7) 0.3237(7) 0.088(5) Uani 1 1 d DU . .
C505 C 1.0443(7) 0.2623(6) 0.3194(7) 0.083(5) Uani 1 1 d U . .
C750 C 0.6947(6) 0.1076(7) 0.0602(8) 0.103(6) Uani 1 1 d U . .
C506 C 1.0734(7) 0.2358(5) 0.3117(6) 0.092(5) Uani 1 1 d DU . .
C1 C 1.1096(6) 0.2402(6) 0.2933(6) 0.080(5) Uani 1 1 d DU . .
C2 C 1.2055(7) 0.1215(8) 0.2937(8) 0.090(5) Uani 1 1 d U . .
C3 C 0.9255(7) 0.2791(6) 0.4004(8) 0.102(6) Uani 1 1 d U . .
H3 H 0.9341 0.3032 0.4112 0.123 Uiso 1 1 calc R . .
C4 C 0.9992(6) 0.0086(6) 0.1053(8) 0.113(7) Uani 1 1 d DU . .
C5 C 1.1163(7) 0.2762(7) 0.2784(7) 0.092(6) Uani 1 1 d DU . .
C6 C 1.1793(6) 0.2524(7) 0.2549(7) 0.088(5) Uani 1 1 d U . .
H6 H 1.2033 0.2554 0.2420 0.105 Uiso 1 1 calc R . .
C7 C 1.0220(8) -0.0538(8) 0.1211(9) 0.135(9) Uani 1 1 d DU . .
C8 C 0.8100(8) 0.2489(5) 0.0633(6) 0.097(6) Uani 1 1 d DU . .
C9 C 0.9735(7) 0.2153(8) -0.0035(8) 0.093(6) Uani 1 1 d U . .
C10 C 1.0529(8) 0.1013(8) 0.0096(9) 0.111(6) Uani 1 1 d U . .
C11 C 0.8841(7) 0.2281(7) 0.4008(8) 0.101(5) Uani 1 1 d U . .
C12 C 1.0019(7) 0.2304(6) -0.0319(8) 0.112(6) Uani 1 1 d U . .
H12 H 0.9976 0.2548 -0.0437 0.134 Uiso 1 1 calc R . .
C13 C 0.9492(6) 0.2612(7) 0.3714(7) 0.095(6) Uani 1 1 d U . .
C14 C 0.8368(6) 0.3102(7) 0.0695(7) 0.079(5) Uani 1 1 d U . .
C15 C 1.0411(7) 0.1723(7) -0.0265(7) 0.099(6) Uani 1 1 d U . .
C16 C 0.9003(6) 0.3233(7) 0.0409(8) 0.107(6) Uani 1 1 d U . .
H16 H 0.9208 0.3399 0.0359 0.129 Uiso 1 1 calc R . .
C17 C 1.0348(6) 0.2107(7) -0.0427(8) 0.109(6) Uani 1 1 d U . .
H17 H 1.0530 0.2218 -0.0601 0.130 Uiso 1 1 calc R . .
C18 C 0.8995(7) 0.2846(8) 0.0250(7) 0.094(5) Uani 1 1 d U . .
C19 C 1.2439(6) 0.0510(7) 0.3072(7) 0.091(5) Uani 1 1 d U . .
C20 C 0.7727(6) 0.2952(7) 0.0963(7) 0.099(6) Uani 1 1 d U . .
H20 H 0.7509 0.3037 0.1102 0.119 Uiso 1 1 calc R . .
C21 C 1.2394(7) 0.1121(6) 0.2707(7) 0.097(6) Uani 1 1 d U . .
H21 H 1.2487 0.1301 0.2508 0.117 Uiso 1 1 calc R . .
O501 O 0.6348(7) 0.0015(5) 0.0279(8) 0.185(7) Uani 1 1 d U . .
C23 C 0.9094(8) 0.2079(7) 0.3731(8) 0.098(6) Uani 1 1 d U . .
C24 C 1.0570(7) 0.0617(7) 0.0287(9) 0.094(6) Uani 1 1 d U . .
C25 C 0.9594(8) -0.0633(7) 0.1753(9) 0.127(8) Uani 1 1 d DU . .
C26 C 1.0534(6) 0.2990(6) 0.3037(7) 0.090(5) Uani 1 1 d U . .
H26 H 1.0358 0.3184 0.3076 0.109 Uiso 1 1 calc R . .
C27 C 0.8028(7) 0.3188(6) 0.0889(7) 0.096(5) Uani 1 1 d U . .
H27 H 0.8002 0.3432 0.0977 0.116 Uiso 1 1 calc R . .
C28 C 0.8406(6) 0.1727(8) 0.4003(9) 0.113(7) Uani 1 1 d U . .
H28 H 0.8177 0.1605 0.4083 0.136 Uiso 1 1 calc R . .
C29 C 0.9814(5) 0.1799(8) 0.0109(7) 0.099(6) Uani 1 1 d DU . .
C30 C 0.8658(7) 0.1535(7) 0.3739(8) 0.102(6) Uani 1 1 d U . .
C890 C 0.8840(5) 0.0038(5) 0.2700(7) 0.117(7) Uani 1 1 d GU . .
C891 C 0.8856(5) -0.0312(6) 0.2488(6) 0.130(8) Uani 1 1 d GU . .
C892 C 0.8610(7) -0.0593(4) 0.2608(8) 0.148(10) Uani 1 1 d GU . .
C893 C 0.8346(5) -0.0524(5) 0.2941(8) 0.161(11) Uani 1 1 d GU . .
C894 C 0.8330(5) -0.0174(7) 0.3153(7) 0.136(8) Uani 1 1 d GDU . .
C895 C 0.8576(6) 0.0107(4) 0.3033(7) 0.128(8) Uani 1 1 d GDU . .
C34 C 1.2465(8) -0.0100(6) 0.3431(8) 0.107(6) Uani 1 1 d U . .
H34 H 1.2565 -0.0341 0.3465 0.128 Uiso 1 1 calc R . .
C35 C 1.2106(5) 0.0581(7) 0.3315(8) 0.089(5) Uani 1 1 d U . .
C36 C 0.8938(7) 0.2670(8) 0.4140(9) 0.112(6) Uani 1 1 d U . .
C37 C 0.8994(6) 0.1703(7) 0.3607(7) 0.096(5) Uani 1 1 d DU . .
C38 C 1.0744(8) 0.1541(9) -0.0360(9) 0.112(7) Uani 1 1 d U . .
C39 C 0.8484(7) 0.2088(7) 0.4150(8) 0.116(6) Uani 1 1 d U . .
H39 H 0.8317 0.2209 0.4335 0.139 Uiso 1 1 calc R . .
C40 C 1.0875(8) 0.3054(6) 0.2831(7) 0.099(6) Uani 1 1 d U . .
H40 H 1.0920 0.3289 0.2721 0.119 Uiso 1 1 calc R . .
C42 C 1.0135(6) 0.1575(8) 0.0021(7) 0.091(5) Uani 1 1 d U . .
C43 C 0.7737(7) 0.2569(7) 0.0832(6) 0.091(6) Uani 1 1 d U . .
C44 C 1.0553(7) -0.0135(7) 0.0682(8) 0.126(7) Uani 1 1 d DU . .
H44 H 1.0755 -0.0097 0.0492 0.152 Uiso 1 1 calc R . .
C45 C 0.9257(8) -0.0691(9) 0.2035(10) 0.124(7) Uani 1 1 d U . .
C46 C 1.2392(9) 0.3704(6) 0.1976(11) 0.182(9) Uani 1 1 d U . .
H46A H 1.2284 0.3623 0.1563 0.273 Uiso 1 1 calc R . .
H46B H 1.2670 0.3574 0.2221 0.273 Uiso 1 1 calc R . .
H46C H 1.2458 0.3961 0.1996 0.273 Uiso 1 1 calc R . .
C47 C 0.8413(7) 0.2735(8) 0.0551(7) 0.091(6) Uani 1 1 d U . .
C48 C 1.2001(8) 0.1869(7) 0.2702(7) 0.092(6) Uani 1 1 d U . .
C49 C 1.0287(7) 0.0145(8) 0.0769(9) 0.117(7) Uani 1 1 d DU . .
C51 C 1.1684(8) 0.2178(7) 0.2729(8) 0.095(5) Uani 1 1 d U . .
C52 C 1.2588(6) 0.0788(7) 0.2762(8) 0.097(5) Uani 1 1 d U . .
H52 H 1.2809 0.0738 0.2607 0.116 Uiso 1 1 calc R . .
C54 C 1.1522(9) 0.2810(7) 0.2579(7) 0.098(6) Uani 1 1 d U . .
C55 C 1.1348(9) 0.1495(7) -0.0695(11) 0.181(9) Uani 1 1 d U . .
H55A H 1.1213 0.1283 -0.0947 0.217 Uiso 1 1 calc R . .
H55B H 1.1580 0.1410 -0.0309 0.217 Uiso 1 1 calc R . .
C56 C 0.9372(7) 0.2719(8) 0.0032(7) 0.097(6) Uani 1 1 d U . .
C57 C 1.0797(8) 0.1184(9) -0.0183(10) 0.124(8) Uani 1 1 d U . .
H57 H 1.1020 0.1046 -0.0249 0.149 Uiso 1 1 calc R . .
C58 C 0.8322(7) 0.0928(7) 0.3756(9) 0.112(7) Uani 1 1 d DU . .
C752 C 0.6399(8) 0.0714(7) 0.0813(10) 0.138(8) Uani 1 1 d U . .
H60 H 0.6269 0.0485 0.0807 0.166 Uiso 1 1 calc R . .
C61 C 1.1577(12) 0.1738(10) -0.1004(16) 0.227(13) Uani 1 1 d DU . .
H61 H 1.1739 0.1931 -0.0714 0.273 Uiso 1 1 calc R . .
C62 C 1.1309(12) -0.1551(7) 0.1781(16) 0.248(16) Uani 1 1 d U . .
H62A H 1.1283 -0.1324 0.1570 0.372 Uiso 1 1 calc R . .
H62B H 1.1542 -0.1701 0.1731 0.372 Uiso 1 1 calc R . .
H62C H 1.1396 -0.1504 0.2205 0.372 Uiso 1 1 calc R . .
C63 C 1.1968(7) 0.3225(6) 0.2264(9) 0.133(7) Uani 1 1 d U . .
H63A H 1.1902 0.3107 0.1878 0.159 Uiso 1 1 calc R . .
H63B H 1.2255 0.3123 0.2563 0.159 Uiso 1 1 calc R . .
C64 C 0.8679(8) 0.3337(8) 0.0642(8) 0.102(6) Uani 1 1 d U . .
C65 C 0.9052(8) 0.3926(7) 0.0887(10) 0.129(7) Uani 1 1 d U . .
H65A H 0.9015 0.3998 0.0483 0.154 Uiso 1 1 calc R . .
H65B H 0.9345 0.3796 0.1075 0.154 Uiso 1 1 calc R . .
C67 C 1.2629(7) 0.0151(8) 0.3157(9) 0.106(6) Uani 1 1 d U . .
C68 C 1.0509(9) -0.1502(8) 0.1654(11) 0.201(12) Uani 1 1 d U . .
H68A H 1.0208 -0.1623 0.1501 0.241 Uiso 1 1 calc R . .
H68B H 1.0609 -0.1463 0.2087 0.241 Uiso 1 1 calc R . .
C70 C 1.0498(9) -0.0476(8) 0.0899(10) 0.151(11) Uani 1 1 d DU . .
H70 H 1.0657 -0.0673 0.0831 0.182 Uiso 1 1 calc R . .
C71 C 0.7143(6) 0.2352(7) 0.1146(9) 0.097(6) Uani 1 1 d U . .
C74 C 0.9853(6) 0.2768(7) 0.3555(7) 0.091(6) Uani 1 1 d U . .
C75 C 1.2150(8) 0.0006(8) 0.3657(8) 0.100(6) Uani 1 1 d U . .
C76 C 0.6741(12) -0.0439(9) -0.0321(13) 0.175(9) Uani 1 1 d U . .
C751 C 0.6728(7) 0.0745(10) 0.0590(10) 0.130(7) Uani 1 1 d U . .
C78 C 0.9073(9) 0.4253(8) 0.1240(13) 0.168(9) Uani 1 1 d DU . .
H78 H 0.8771 0.4377 0.1068 0.201 Uiso 1 1 calc R . .
C753 C 0.6239(7) 0.1016(8) 0.1060(10) 0.139(8) Uani 1 1 d U . .
H79 H 0.6005 0.0989 0.1199 0.167 Uiso 1 1 calc R . .
C80 C 1.2026(8) 0.3635(6) 0.2206(11) 0.136(7) Uani 1 1 d U . .
H80 H 1.1730 0.3748 0.1943 0.164 Uiso 1 1 calc R . .
C81 C 0.6777(7) -0.0705(5) 0.0232(10) 0.230(13) Uani 1 1 d U . .
H81A H 0.6539 -0.0642 0.0369 0.345 Uiso 1 1 calc R . .
H81B H 0.7077 -0.0678 0.0561 0.345 Uiso 1 1 calc R . .
H81C H 0.6735 -0.0954 0.0094 0.345 Uiso 1 1 calc R . .
C83 C 1.3613(7) -0.0192(5) 0.2828(10) 0.235(12) Uani 1 1 d RDU . .
H83 H 1.3742 0.0050 0.2978 0.282 Uiso 1 1 calc R . .
C84 C 0.5800(9) 0.1931(9) 0.1667(13) 0.211(11) Uani 1 1 d DU . .
H84A H 0.5672 0.2097 0.1326 0.253 Uiso 1 1 calc R . .
H84B H 0.6052 0.2054 0.1992 0.253 Uiso 1 1 calc R . .
C85 C 1.1979(7) -0.0290(8) 0.3966(9) 0.107(7) Uani 1 1 d U . .
C86 C 1.0865(15) -0.1739(10) 0.1534(16) 0.274(18) Uani 1 1 d U . .
H86 H 1.0764 -0.1779 0.1097 0.329 Uiso 1 1 calc R . .
C87 C 1.3203(8) -0.0250(7) 0.3028(12) 0.171(9) Uani 1 1 d DU . .
H87A H 1.3004 -0.0447 0.2797 0.205 Uiso 1 1 calc R . .
H87B H 1.3323 -0.0312 0.3456 0.205 Uiso 1 1 calc R . .
C89 C 1.0889(15) -0.2097(9) 0.1857(16) 0.37(3) Uani 1 1 d U . .
H89A H 1.0607 -0.2232 0.1645 0.548 Uiso 1 1 calc R . .
H89B H 1.0924 -0.2050 0.2265 0.548 Uiso 1 1 calc R . .
H89C H 1.1150 -0.2235 0.1865 0.548 Uiso 1 1 calc R . .
C90 C 1.2200(9) 0.3784(7) 0.2862(13) 0.194(10) Uani 1 1 d U . .
H90A H 1.1963 0.3750 0.3012 0.291 Uiso 1 1 calc R . .
H90B H 1.2270 0.4039 0.2863 0.291 Uiso 1 1 calc R . .
H90C H 1.2477 0.3655 0.3117 0.291 Uiso 1 1 calc R . .
C91 C 0.6257(9) -0.0404(7) -0.0840(15) 0.240(14) Uani 1 1 d U . .
H91A H 0.6032 -0.0350 -0.0676 0.359 Uiso 1 1 calc R . .
H91B H 0.6177 -0.0630 -0.1062 0.359 Uiso 1 1 calc R . .
H91C H 0.6260 -0.0211 -0.1107 0.359 Uiso 1 1 calc R . .
C92 C 0.9458(11) 0.4520(8) 0.1252(16) 0.256(15) Uani 1 1 d U . .
H92A H 0.9466 0.4727 0.1501 0.384 Uiso 1 1 calc R . .
H92B H 0.9392 0.4601 0.0847 0.384 Uiso 1 1 calc R . .
H92C H 0.9754 0.4399 0.1417 0.384 Uiso 1 1 calc R . .
C93 C 0.9165(10) 0.4113(7) 0.1892(12) 0.205(11) Uani 1 1 d DU . .
H93A H 0.9162 0.4316 0.2142 0.307 Uiso 1 1 calc R . .
H93B H 0.9463 0.3995 0.2065 0.307 Uiso 1 1 calc R . .
H93C H 0.8926 0.3943 0.1868 0.307 Uiso 1 1 calc R . .
C94 C 0.7102(11) -0.0548(7) -0.0569(13) 0.207(12) Uani 1 1 d U . .
H94A H 0.7067 -0.0396 -0.0909 0.311 Uiso 1 1 calc R . .
H94B H 0.7056 -0.0799 -0.0695 0.311 Uiso 1 1 calc R . .
H94C H 0.7410 -0.0518 -0.0256 0.311 Uiso 1 1 calc R . .
C95 C 0.6681(11) 0.0129(11) 0.0208(12) 0.148(9) Uani 1 1 d U . .
C97 C 1.3348(11) -0.0154(9) 0.2125(12) 0.276(16) Uani 1 1 d DU . .
H97A H 1.3045 -0.0052 0.2030 0.414 Uiso 1 1 calc R . .
H97B H 1.3315 -0.0390 0.1939 0.414 Uiso 1 1 calc R . .
H97C H 1.3520 0.0003 0.1972 0.414 Uiso 1 1 calc R . .
C98 C 0.7846(11) -0.0377(9) 0.4276(16) 0.235(13) Uani 1 1 d DU . .
H98A H 0.7515 -0.0362 0.4179 0.282 Uiso 1 1 calc R . .
H98B H 0.7980 -0.0149 0.4476 0.282 Uiso 1 1 calc R . .
C99 C 0.8849(12) 0.3151(9) 0.4683(16) 0.213(11) Uani 1 1 d DU . .
H99A H 0.8712 0.3343 0.4388 0.255 Uiso 1 1 calc R . .
H99B H 0.9184 0.3162 0.4816 0.255 Uiso 1 1 calc R . .
C102 C 0.9855(8) -0.0932(7) 0.1701(9) 0.163(10) Uani 1 1 d DU . .
H102 H 0.9821 -0.1159 0.1850 0.196 Uiso 1 1 calc R . .
C103 C 0.8035(13) -0.0668(10) 0.4761(18) 0.312(18) Uani 1 1 d DU . .
H103 H 0.7918 -0.0656 0.5080 0.374 Uiso 1 1 calc R . .
C104 C 0.8838(14) 0.2886(10) 0.5686(14) 0.289(18) Uani 1 1 d DU . .
H10D H 0.9169 0.2852 0.5876 0.433 Uiso 1 1 calc R . .
H10E H 0.8692 0.2668 0.5473 0.433 Uiso 1 1 calc R . .
H10F H 0.8724 0.2940 0.5991 0.433 Uiso 1 1 calc R . .
C106 C 1.3986(17) -0.0462(15) 0.317(2) 0.47(3) Uani 1 1 d DU . .
H10G H 1.4240 -0.0439 0.3049 0.698 Uiso 1 1 calc R . .
H10H H 1.3861 -0.0705 0.3084 0.698 Uiso 1 1 calc R . .
H10I H 1.4095 -0.0415 0.3598 0.698 Uiso 1 1 calc R . .
C107 C 0.8191(17) 0.3268(13) 0.496(2) 0.43(3) Uani 1 1 d DU . .
H10J H 0.8076 0.3227 0.5265 0.648 Uiso 1 1 calc R . .
H10K H 0.8046 0.3100 0.4629 0.648 Uiso 1 1 calc R . .
H10L H 0.8122 0.3513 0.4810 0.648 Uiso 1 1 calc R . .
C110 C 0.8722(17) 0.3209(10) 0.5231(18) 0.272(15) Uani 1 1 d DU . .
H110 H 0.8877 0.3431 0.5448 0.327 Uiso 1 1 calc R . .
C112 C 0.8556(12) -0.0626(12) 0.498(2) 0.38(3) Uani 1 1 d DU . .
H11D H 0.8656 -0.0418 0.5249 0.575 Uiso 1 1 calc R . .
H11E H 0.8636 -0.0590 0.4643 0.575 Uiso 1 1 calc R . .
H11F H 0.8707 -0.0841 0.5200 0.575 Uiso 1 1 calc R . .
C116 C 1.1934(11) 0.1554(9) -0.1165(17) 0.286(17) Uani 1 1 d DU . .
H11G H 1.2180 0.1464 -0.0802 0.428 Uiso 1 1 calc R . .
H11H H 1.2058 0.1725 -0.1362 0.428 Uiso 1 1 calc R . .
H11I H 1.1793 0.1354 -0.1434 0.428 Uiso 1 1 calc R . .
C523 C 1.1203(13) 0.1925(11) -0.1549(16) 0.33(2) Uani 1 1 d DU . .
H52A H 1.1018 0.2079 -0.1413 0.494 Uiso 1 1 calc R . .
H52B H 1.1008 0.1744 -0.1823 0.494 Uiso 1 1 calc R . .
H52C H 1.1348 0.2070 -0.1755 0.494 Uiso 1 1 calc R . .
C522 C 0.7894(18) -0.1016(10) 0.4367(19) 0.42(3) Uani 1 1 d DU . .
H52E H 0.7572 -0.1070 0.4266 0.627 Uiso 1 1 calc R . .
H52F H 0.8083 -0.1217 0.4589 0.627 Uiso 1 1 calc R . .
H52G H 0.7940 -0.0979 0.4001 0.627 Uiso 1 1 calc R . .
C250 C 0.5420(11) 0.1826(12) 0.1886(14) 0.305(19) Uani 1 1 d DU . .
H250 H 0.5524 0.1681 0.2260 0.367 Uiso 1 1 calc R . .
C251 C 0.5028(11) 0.1613(9) 0.1241(17) 0.41(4) Uani 1 1 d D . .
H25A H 0.5166 0.1394 0.1168 0.622 Uiso 1 1 calc R . .
H25B H 0.4950 0.1774 0.0899 0.622 Uiso 1 1 calc R . .
H25C H 0.4751 0.1552 0.1297 0.622 Uiso 1 1 calc R . .
C760 C 0.5138(16) 0.2170(10) 0.1877(18) 0.37(2) Uani 1 1 d DU . .
H76A H 0.5319 0.2326 0.2211 0.548 Uiso 1 1 calc R . .
H76B H 0.4855 0.2102 0.1913 0.548 Uiso 1 1 calc R . .
H76C H 0.5063 0.2299 0.1502 0.548 Uiso 1 1 calc R . .

loop_
_atom_site_aniso_label
_atom_site_aniso_U_11
_atom_site_aniso_U_22
_atom_site_aniso_U_33
_atom_site_aniso_U_23
_atom_site_aniso_U_13
_atom_site_aniso_U_12
Cl1 0.130(4) 0.171(6) 0.107(4) 0.008(4) 0.038(3) -0.011(4)
Cl2 0.156(4) 0.119(5) 0.119(4) 0.027(3) 0.031(4) -0.017(4)
Cl3 0.158(5) 0.124(5) 0.145(4) 0.027(4) 0.018(4) 0.009(4)
Cl4 0.164(5) 0.138(5) 0.140(4) 0.000(4) 0.047(4) -0.040(4)
Cl5 0.143(4) 0.139(6) 0.140(4) 0.001(4) 0.055(3) -0.011(3)
Cl6 0.149(4) 0.143(6) 0.145(5) 0.025(4) 0.044(4) 0.017(4)
Cl7 0.154(4) 0.115(5) 0.181(5) 0.004(4) 0.049(4) 0.004(4)
Cl8 0.167(5) 0.153(6) 0.140(5) 0.000(4) 0.059(4) 0.023(4)
O1 0.122(9) 0.158(13) 0.103(9) 0.045(9) 0.041(8) -0.044(9)
N505 0.125(13) 0.085(15) 0.114(13) 0.015(11) -0.023(10) -0.009(12)
O3 0.192(13) 0.088(13) 0.148(12) -0.041(10) -0.029(10) 0.030(11)
N503 0.078(9) 0.098(13) 0.067(9) 0.011(8) 0.019(7) 0.000(9)
O5 0.142(10) 0.077(11) 0.091(8) 0.008(7) 0.029(7) -0.033(8)
O6 0.105(9) 0.107(12) 0.115(9) 0.012(8) 0.049(7) -0.001(7)
O7 0.148(11) 0.098(11) 0.097(9) -0.014(7) 0.058(8) -0.033(8)
N507 0.105(10) 0.102(15) 0.069(9) 0.024(9) 0.028(8) 0.015(10)
O9 0.137(11) 0.147(14) 0.135(11) -0.069(9) 0.043(9) 0.013(9)
O10 0.274(19) 0.086(12) 0.148(13) 0.014(11) 0.084(12) -0.047(13)
O11 0.137(11) 0.130(14) 0.100(9) 0.030(9) 0.051(8) 0.045(9)
N508 0.053(8) 0.118(13) 0.091(9) 0.018(8) 0.029(7) -0.008(8)
N504 0.104(11) 0.106(14) 0.056(8) -0.018(9) 0.017(8) -0.015(11)
O14 0.138(11) 0.190(15) 0.150(11) -0.079(10) 0.096(10) -0.037(10)
N506 0.087(9) 0.126(15) 0.102(10) 0.041(11) 0.044(8) -0.017(10)
N502 0.096(11) 0.086(12) 0.099(10) 0.020(8) 0.029(9) -0.027(10)
O17 0.118(10) 0.104(13) 0.114(9) 0.015(9) 0.031(8) -0.002(10)
N509 0.096(10) 0.088(13) 0.066(8) -0.014(8) 0.029(8) -0.025(10)
N601 0.071(9) 0.132(14) 0.079(9) 0.052(10) 0.021(7) 0.010(10)
C602 0.074(12) 0.18(2) 0.090(12) 0.056(13) 0.032(10) 0.039(14)
C603 0.086(13) 0.16(2) 0.115(14) 0.024(14) 0.045(11) 0.016(14)
C604 0.105(14) 0.16(2) 0.123(15) 0.055(15) 0.050(12) 0.008(16)
C605 0.097(13) 0.134(18) 0.081(11) 0.032(11) 0.034(10) 0.005(12)
C606 0.054(11) 0.17(2) 0.078(12) 0.038(13) 0.004(9) 0.028(13)
N510 0.104(10) 0.084(14) 0.079(9) -0.013(10) 0.033(8) -0.021(10)
C500 0.148(19) 0.09(2) 0.146(19) -0.038(17) -0.046(15) 0.019(18)
O22 0.159(11) 0.111(13) 0.142(10) -0.007(9) 0.076(10) 0.004(9)
O23 0.146(11) 0.081(11) 0.095(8) 0.008(8) 0.022(7) -0.019(9)
O24 0.187(13) 0.130(15) 0.179(13) 0.011(11) 0.098(12) 0.049(12)
O500 0.192(15) 0.132(17) 0.132(12) -0.009(11) 0.041(11) -0.032(12)
O26 0.166(13) 0.065(12) 0.191(14) 0.036(11) -0.030(10) -0.033(10)
O27 0.143(11) 0.180(15) 0.171(12) 0.042(10) 0.103(10) 0.015(10)
N480 0.090(10) 0.119(15) 0.099(11) 0.049(11) -0.001(9) -0.014(10)
C483 0.125(15) 0.14(2) 0.178(19) 0.090(19) 0.023(13) -0.053(18)
C484 0.122(15) 0.14(2) 0.174(19) 0.08(2) 0.020(13) -0.040(18)
C485 0.109(14) 0.104(19) 0.130(16) 0.064(15) 0.016(12) -0.026(15)
N2 0.085(10) 0.100(15) 0.093(11) -0.020(10) 0.015(8) 0.026(10)
C503 0.134(16) 0.031(15) 0.127(16) -0.006(13) -0.026(13) 0.018(14)
N4 0.104(10) 0.110(15) 0.086(10) -0.010(10) 0.049(8) -0.034(11)
O503 0.132(11) 0.184(16) 0.146(12) 0.060(10) 0.061(10) -0.027(10)
N6 0.130(13) 0.083(15) 0.108(12) 0.004(10) -0.018(10) -0.006(12)
N7 0.116(12) 0.094(15) 0.085(10) -0.001(10) 0.028(8) -0.011(11)
C508 0.120(15) 0.24(3) 0.108(15) 0.055(16) 0.029(13) -0.047(16)
O502 0.175(12) 0.173(16) 0.28(2) 0.104(15) 0.070(14) -0.072(11)
N10 0.103(12) 0.102(16) 0.138(13) 0.006(12) 0.030(10) 0.003(12)
C507 0.069(10) 0.112(18) 0.080(11) -0.033(12) 0.029(9) -0.016(11)
C505 0.091(13) 0.063(15) 0.075(11) -0.027(10) 0.014(10) 0.024(12)
C750 0.075(11) 0.127(19) 0.109(13) 0.044(12) 0.041(10) 0.026(12)
C506 0.120(14) 0.075(16) 0.054(10) 0.001(9) 0.009(10) -0.052(13)
C1 0.085(12) 0.084(17) 0.073(10) 0.001(10) 0.034(9) -0.039(12)
C2 0.093(13) 0.113(19) 0.069(11) -0.020(12) 0.040(10) -0.036(13)
C3 0.085(13) 0.121(17) 0.104(13) -0.013(11) 0.041(11) 0.027(12)
C4 0.097(13) 0.104(18) 0.084(13) -0.048(12) -0.018(10) 0.044(13)
C5 0.102(14) 0.110(19) 0.049(10) 0.003(11) 0.013(9) -0.053(14)
C6 0.111(13) 0.055(15) 0.088(12) -0.020(11) 0.030(10) -0.023(12)
C7 0.154(19) 0.064(18) 0.123(17) -0.015(15) -0.010(13) -0.007(16)
C8 0.122(15) 0.078(16) 0.041(9) 0.002(9) -0.018(10) 0.031(13)
C9 0.084(13) 0.117(19) 0.060(11) -0.033(12) 0.011(10) 0.006(14)
C10 0.099(14) 0.13(2) 0.091(13) -0.041(13) 0.028(11) -0.002(15)
C11 0.108(13) 0.096(18) 0.096(12) 0.017(12) 0.039(11) 0.014(14)
C12 0.096(13) 0.130(17) 0.105(13) -0.044(12) 0.037(11) -0.001(13)
C13 0.092(13) 0.114(18) 0.061(11) 0.022(12) 0.012(10) 0.018(14)
C14 0.071(12) 0.081(16) 0.070(10) 0.019(11) 0.014(9) -0.007(12)
C15 0.103(13) 0.131(19) 0.066(11) -0.037(12) 0.037(10) -0.019(15)
C16 0.084(12) 0.118(18) 0.088(13) 0.044(13) 0.004(10) -0.027(13)
C17 0.098(13) 0.132(19) 0.104(13) -0.051(14) 0.049(10) -0.025(13)
C18 0.084(12) 0.126(19) 0.063(10) 0.011(12) 0.021(9) -0.014(14)
C19 0.100(12) 0.083(16) 0.076(11) -0.016(12) 0.020(10) -0.007(12)
C20 0.069(11) 0.14(2) 0.085(11) 0.004(12) 0.024(9) 0.030(12)
C21 0.136(15) 0.065(15) 0.068(11) -0.015(10) 0.018(11) -0.018(12)
O501 0.167(14) 0.148(16) 0.237(18) -0.045(12) 0.080(14) -0.061(12)
C23 0.121(15) 0.085(17) 0.060(11) 0.015(11) 0.009(11) 0.021(15)
C24 0.095(13) 0.083(18) 0.101(14) -0.039(13) 0.037(11) -0.006(13)
C25 0.119(15) 0.062(17) 0.136(16) -0.028(14) -0.014(13) 0.036(15)
C26 0.095(12) 0.081(16) 0.082(11) -0.013(10) 0.023(10) -0.001(11)
C27 0.086(13) 0.117(17) 0.075(11) 0.023(10) 0.023(10) 0.016(13)
C28 0.093(12) 0.15(2) 0.109(14) 0.025(15) 0.054(11) -0.008(15)
C29 0.059(10) 0.16(2) 0.076(12) -0.033(13) 0.028(9) 0.021(14)
C30 0.088(13) 0.115(19) 0.092(13) 0.017(12) 0.026(11) -0.010(14)
C890 0.098(13) 0.090(18) 0.116(15) 0.048(13) -0.005(11) -0.044(13)
C891 0.114(15) 0.056(16) 0.154(18) 0.036(15) -0.013(13) -0.021(14)
C892 0.153(19) 0.094(18) 0.131(17) 0.041(14) -0.011(14) -0.033(15)
C893 0.133(17) 0.079(19) 0.18(2) 0.063(16) -0.026(15) -0.026(14)
C894 0.114(14) 0.112(18) 0.141(17) 0.093(15) 0.010(12) -0.024(15)
C895 0.105(14) 0.119(19) 0.115(15) 0.061(15) -0.002(11) -0.014(16)
C34 0.143(16) 0.086(16) 0.085(12) 0.002(11) 0.040(12) -0.019(13)
C35 0.067(10) 0.126(19) 0.084(12) -0.035(13) 0.041(9) -0.008(12)
C36 0.074(12) 0.14(2) 0.125(15) 0.013(15) 0.044(11) 0.028(14)
C37 0.071(11) 0.124(19) 0.072(11) 0.010(12) 0.007(9) 0.030(13)
C38 0.087(13) 0.17(2) 0.090(13) -0.053(15) 0.050(11) -0.012(17)
C39 0.126(15) 0.119(19) 0.097(13) 0.014(14) 0.040(11) 0.014(15)
C40 0.105(14) 0.093(16) 0.065(11) 0.014(10) 0.000(10) -0.006(13)
C42 0.082(12) 0.135(19) 0.054(10) -0.019(12) 0.026(9) -0.015(14)
C43 0.095(13) 0.110(18) 0.056(10) -0.003(11) 0.019(9) 0.061(14)
C44 0.117(14) 0.118(19) 0.101(14) -0.049(15) 0.000(11) 0.019(16)
C45 0.117(15) 0.070(19) 0.130(16) -0.005(16) -0.007(13) -0.006(17)
C46 0.23(2) 0.16(2) 0.20(2) 0.025(17) 0.13(2) -0.043(19)
C47 0.097(14) 0.093(19) 0.064(11) 0.022(11) 0.013(10) -0.019(14)
C48 0.120(16) 0.102(19) 0.044(10) -0.015(11) 0.022(10) -0.056(15)
C49 0.097(13) 0.131(19) 0.101(14) -0.032(14) 0.018(11) 0.051(15)
C51 0.111(14) 0.079(18) 0.076(11) -0.019(11) 0.018(11) -0.006(14)
C52 0.141(14) 0.080(16) 0.088(12) -0.035(12) 0.067(11) -0.031(13)
C54 0.153(17) 0.055(16) 0.048(10) 0.007(10) 0.002(11) -0.034(15)
C55 0.186(19) 0.25(3) 0.183(19) -0.074(17) 0.150(16) -0.061(18)
C56 0.089(13) 0.12(2) 0.065(11) 0.015(13) 0.014(10) -0.007(15)
C57 0.105(14) 0.18(2) 0.090(14) -0.065(16) 0.042(12) -0.014(17)
C58 0.095(13) 0.13(2) 0.099(14) 0.069(14) 0.023(11) -0.011(15)
C752 0.120(16) 0.15(2) 0.134(17) 0.050(15) 0.036(13) -0.020(15)
C61 0.25(3) 0.22(3) 0.29(3) -0.07(3) 0.19(3) 0.02(2)
C62 0.23(3) 0.11(2) 0.29(4) -0.06(2) 0.00(3) 0.03(2)
C63 0.150(15) 0.14(2) 0.124(15) 0.011(13) 0.073(13) -0.047(14)
C64 0.109(15) 0.12(2) 0.065(11) 0.018(12) 0.027(10) -0.013(16)
C65 0.154(17) 0.094(19) 0.129(16) -0.001(14) 0.048(14) 0.022(15)
C67 0.123(14) 0.11(2) 0.091(12) -0.022(13) 0.054(11) -0.005(14)
C68 0.20(2) 0.09(2) 0.18(2) -0.034(17) -0.066(17) 0.036(17)
C70 0.18(2) 0.09(2) 0.106(18) -0.053(15) -0.025(15) 0.033(18)
C71 0.053(11) 0.14(2) 0.084(13) 0.042(14) 0.015(10) -0.013(13)
C74 0.054(10) 0.14(2) 0.085(12) 0.034(13) 0.039(9) 0.017(13)
C75 0.111(14) 0.110(19) 0.078(12) -0.029(13) 0.039(11) -0.019(14)
C76 0.19(2) 0.14(2) 0.16(2) -0.035(19) 0.031(19) -0.02(2)
C751 0.075(13) 0.19(2) 0.132(15) 0.052(16) 0.046(12) 0.010(15)
C78 0.19(2) 0.13(2) 0.18(2) 0.01(2) 0.067(19) -0.001(18)
C753 0.105(14) 0.18(2) 0.132(16) 0.064(17) 0.045(12) -0.007(15)
C80 0.195(19) 0.073(16) 0.166(19) 0.004(14) 0.099(17) -0.037(14)
C81 0.30(3) 0.12(2) 0.25(3) 0.02(2) 0.09(3) -0.07(2)
C83 0.29(3) 0.27(3) 0.26(3) 0.11(2) 0.22(2) 0.20(2)
C84 0.19(2) 0.26(3) 0.28(2) 0.03(2) 0.190(19) 0.023(19)
C85 0.104(13) 0.14(2) 0.084(13) 0.016(16) 0.045(11) -0.038(15)
C86 0.30(3) 0.11(3) 0.25(3) -0.07(2) -0.05(3) 0.10(2)
C87 0.23(2) 0.095(18) 0.22(2) -0.007(16) 0.121(18) 0.026(17)
C89 0.47(5) 0.11(3) 0.29(4) -0.04(3) -0.08(4) 0.14(3)
C90 0.25(3) 0.13(2) 0.20(3) 0.00(2) 0.09(2) -0.068(19)
C91 0.15(2) 0.18(3) 0.31(4) -0.04(2) 0.01(2) -0.039(18)
C92 0.28(3) 0.14(3) 0.35(4) 0.00(3) 0.14(3) -0.10(2)
C93 0.24(3) 0.14(2) 0.21(3) -0.04(2) 0.07(2) -0.024(19)
C94 0.22(3) 0.13(2) 0.20(3) -0.035(19) 0.03(2) -0.01(2)
C95 0.13(2) 0.15(3) 0.130(18) -0.005(18) 0.022(16) -0.03(2)
C97 0.36(4) 0.29(4) 0.27(4) 0.06(3) 0.22(3) 0.11(3)
C98 0.27(2) 0.17(2) 0.27(3) 0.07(2) 0.11(2) -0.10(2)
C99 0.28(3) 0.16(2) 0.28(3) 0.00(2) 0.19(2) 0.05(2)
C102 0.15(2) 0.11(2) 0.141(18) -0.035(16) -0.028(15) -0.014(17)
C103 0.36(4) 0.18(3) 0.34(4) 0.05(3) 0.09(3) -0.09(3)
C104 0.38(4) 0.29(4) 0.19(3) 0.04(3) 0.11(3) 0.14(4)
C106 0.42(6) 0.71(9) 0.30(5) 0.02(6) 0.19(5) 0.06(6)
C107 0.52(7) 0.32(5) 0.33(5) 0.03(4) 0.04(5) 0.15(5)
C110 0.37(4) 0.21(3) 0.26(4) 0.01(3) 0.16(3) 0.10(3)
C112 0.21(3) 0.40(6) 0.49(6) 0.14(5) 0.10(4) 0.02(4)
C116 0.34(4) 0.25(4) 0.37(4) -0.09(3) 0.25(4) -0.03(3)
C523 0.44(6) 0.34(6) 0.25(4) -0.09(4) 0.19(4) -0.12(5)
C522 0.64(7) 0.14(3) 0.34(5) 0.01(3) 0.06(5) -0.09(4)
C250 0.31(4) 0.30(4) 0.35(4) 0.02(3) 0.18(3) 0.06(3)
C251 0.38(6) 0.50(8) 0.52(9) 0.32(7) 0.34(7) 0.20(6)
C760 0.40(5) 0.40(6) 0.41(5) 0.18(5) 0.28(4) 0.14(4)

loop_
_atom_type_symbol
_atom_type_description
_atom_type_scat_dispersion_real
_atom_type_scat_dispersion_imag
_atom_type_scat_source
C C 0.0181 0.0091 'International Tables Vol C Tables 4.2.6.8 and 6.1.1.4'
H H 0.0000 0.0000 'International Tables Vol C Tables 4.2.6.8 and 6.1.1.4'
N N 0.0311 0.0180 'International Tables Vol C Tables 4.2.6.8 and 6.1.1.4'
O O 0.0492 0.0322 'International Tables Vol C Tables 4.2.6.8 and 6.1.1.4'
Cl Cl 0.3639 0.7018 'International Tables Vol C Tables 4.2.6.8 and 6.1.1.4'

loop_
_geom_angle_atom_site_label_1
_geom_angle_atom_site_label_2
_geom_angle_atom_site_label_3
_geom_angle
_geom_angle_site_symmetry_1
_geom_angle_site_symmetry_3
_geom_angle_publ_flag
C85 O1 C508 118.5(19) . . ?
C45 N505 C891 122(2) . . ?
C500 O3 C68 117(2) . . ?
C18 N503 C47 116.5(18) . . ?
C54 O5 C63 120.0(18) . . ?
C23 N507 C13 114.3(18) . . ?
C74 N508 C505 131.9(17) . . ?
C10 N504 C42 120.9(19) . . ?
C38 O14 C55 123(2) . . ?
C58 N506 C30 125(2) . . ?
C43 N502 C71 127.1(18) . . ?
C64 O17 C65 121.3(19) . . ?
C51 N509 C1 115.0(17) . . ?
C602 N601 C606 120.0 . . ?
N601 C602 C603 120.0 . . ?
N601 C602 C750 117.1(16) . . ?
C603 C602 C750 122.8(16) . . ?
C604 C603 C602 120.0 . . ?
C604 C603 C753 120.0(18) . . ?
C602 C603 C753 120.0(18) . . ?
O27 C604 C603 118.4(16) . . ?
O27 C604 C605 121.6(16) . . ?
C603 C604 C605 120.0 . . ?
C606 C605 C604 120.0 . . ?
C605 C606 N601 120.0 . . ?
C605 C606 C71 123.3(17) . . ?
N601 C606 C71 116.7(17) . . ?
C2 N510 C48 128.5(19) . . ?
C102 C500 C7 119(3) . . ?
C102 C500 O3 128(3) . . ?
C7 C500 O3 113(3) . . ?
C67 O22 C87 122.0(18) . . ?
C36 O24 C99 112(2) . . ?
C95 O500 C76 122(3) . . ?
C604 O27 C84 119.0(17) . . ?
C485 N480 C895 117(2) . . ?
C484 C483 O502 129(3) . . ?
C484 C483 C894 114(2) . . ?
O502 C483 C894 118(3) . . ?
C483 C484 C485 129(3) . . ?
N480 C485 C484 118(3) . . ?
N480 C485 C58 116(2) . . ?
C484 C485 C58 126(3) . . ?
C24 N2 C49 125.5(19) . . ?
N6 C503 C7 125(2) . . ?
N6 C503 C4 119(2) . . ?
C7 C503 C4 116(2) . . ?
C75 N4 C35 115(2) . . ?
C25 N6 C503 117(2) . . ?
C9 N7 C56 124(2) . . ?
C483 O502 C98 122(3) . . ?
C95 N10 C751 124(3) . . ?
C2 C507 C35 123.4(18) . . ?
C2 C507 Cl4 119.7(19) . . ?
C35 C507 Cl4 116.9(17) . . ?
N508 C505 C506 125(2) . . ?
N508 C505 C26 121.7(17) . . ?
C506 C505 C26 113.5(18) . . ?
C751 C750 C602 116(2) . . ?
C751 C750 Cl6 123(2) . . ?
C602 C750 Cl6 120.4(18) . . ?
C1 C506 C505 128.8(18) . . ?
C1 C506 Cl5 115.6(17) . . ?
C505 C506 Cl5 115.6(16) . . ?
N509 C1 C506 120(2) . . ?
N509 C1 C5 125.2(18) . . ?
C506 C1 C5 114.7(19) . . ?
N510 C2 C507 119(2) . . ?
N510 C2 C21 124(2) . . ?
C507 C2 C21 117(2) . . ?
C36 C3 C13 128(2) . . ?
C49 C4 C503 122(2) . . ?
C49 C4 Cl7 120.4(19) . . ?
C503 C4 Cl7 117(2) . . ?
C1 C5 C54 115(2) . . ?
C1 C5 C40 121(2) . . ?
C54 C5 C40 124(2) . . ?
C54 C6 C51 115(2) . . ?
C70 C7 C503 120(3) . . ?
C70 C7 C500 123(3) . . ?
C503 C7 C500 117(3) . . ?
C47 C8 C43 128(2) . . ?
C47 C8 Cl1 118(2) . . ?
C43 C8 Cl1 115(2) . . ?
C29 C9 N7 122(2) . . ?
C29 C9 C12 114(2) . . ?
N7 C9 C12 124(2) . . ?
N504 C10 C57 118(2) . . ?
N504 C10 C24 117(2) . . ?
C57 C10 C24 125(3) . . ?
C23 C11 C36 120(2) . . ?
C23 C11 C39 119(2) . . ?
C36 C11 C39 122(2) . . ?
C17 C12 C9 123(2) . . ?
C3 C13 N507 121.9(19) . . ?
C3 C13 C74 126(2) . . ?
N507 C13 C74 112(2) . . ?
C64 C14 C27 126(2) . . ?
C64 C14 C47 116(2) . . ?
C27 C14 C47 118(2) . . ?
C38 C15 C42 125(3) . . ?
C38 C15 C17 118(2) . . ?
C42 C15 C17 117(2) . . ?
C64 C16 C18 115(2) . . ?
C12 C17 C15 119(2) . . ?
N503 C18 C16 123.5(18) . . ?
N503 C18 C56 120(2) . . ?
C16 C18 C56 116(2) . . ?
C35 C19 C67 117(2) . . ?
C35 C19 C52 122(2) . . ?
C67 C19 C52 121(2) . . ?
C27 C20 C43 121.1(19) . . ?
C52 C21 C2 124(2) . . ?
N507 C23 C37 119(2) . . ?
N507 C23 C11 122(2) . . ?
C37 C23 C11 119(2) . . ?
O9 C24 N2 128(2) . . ?
O9 C24 C10 116(2) . . ?
N2 C24 C10 116(2) . . ?
N6 C25 C102 122(3) . . ?
N6 C25 C45 119(3) . . ?
C102 C25 C45 119(3) . . ?
C40 C26 C505 121.3(18) . . ?
C20 C27 C14 126(2) . . ?
C39 C28 C30 122(2) . . ?
C9 C29 C42 127(2) . . ?
C9 C29 Cl8 117.0(17) . . ?
C42 C29 Cl8 116(2) . . ?
C37 C30 C28 121(2) . . ?
C37 C30 N506 115(2) . . ?
C28 C30 N506 123(2) . . ?
C891 C890 C895 120.0 . . ?
C891 C890 Cl3 119.7(16) . . ?
C895 C890 Cl3 120.3(16) . . ?
C890 C891 C892 120.0 . . ?
C890 C891 N505 116(2) . . ?
C892 C891 N505 124(2) . . ?
C893 C892 C891 120.0 . . ?
C892 C893 C894 120.0 . . ?
C895 C894 C893 120.0 . . ?
C895 C894 C483 118(2) . . ?
C893 C894 C483 122(2) . . ?
C894 C895 C890 120.0 . . ?
C894 C895 N480 123.2(19) . . ?
C890 C895 N480 116.8(19) . . ?
C67 C34 C75 119(2) . . ?
N4 C35 C19 123(2) . . ?
N4 C35 C507 120.4(18) . . ?
C19 C35 C507 116(2) . . ?
C3 C36 O24 135(3) . . ?
C3 C36 C11 114(2) . . ?
O24 C36 C11 111(2) . . ?
C30 C37 C23 121(2) . . ?
C30 C37 Cl2 121(2) . . ?
C23 C37 Cl2 118.0(19) . . ?
O14 C38 C15 124(3) . . ?
O14 C38 C57 121(3) . . ?
C15 C38 C57 115(3) . . ?
C28 C39 C11 118(2) . . ?
C26 C40 C5 120.8(19) . . ?
N504 C42 C29 124(2) . . ?
N504 C42 C15 117(2) . . ?
C29 C42 C15 119(2) . . ?
N502 C43 C8 123(2) . . ?
N502 C43 C20 125.9(18) . . ?
C8 C43 C20 111(2) . . ?
C70 C44 C49 115(3) . . ?
O26 C45 N505 134(3) . . ?
O26 C45 C25 119(3) . . ?
N505 C45 C25 107(3) . . ?
N503 C47 C8 119(2) . . ?
N503 C47 C14 125.8(19) . . ?
C8 C47 C14 116(2) . . ?
O7 C48 N510 124(2) . . ?
O7 C48 C51 127(2) . . ?
N510 C48 C51 109(2) . . ?
C4 C49 C44 122(2) . . ?
C4 C49 N2 117(2) . . ?
C44 C49 N2 121(2) . . ?
N509 C51 C6 127(2) . . ?
N509 C51 C48 119(2) . . ?
C6 C51 C48 114(2) . . ?
C21 C52 C19 117.4(18) . . ?
O5 C54 C6 121(2) . . ?
O5 C54 C5 117(2) . . ?
C6 C54 C5 122(2) . . ?
O14 C55 C61 110(2) . . ?
O6 C56 N7 130(2) . . ?
O6 C56 C18 121(3) . . ?
N7 C56 C18 109(2) . . ?
C38 C57 C10 123(3) . . ?
O503 C58 N506 128(2) . . ?
O503 C58 C485 117(2) . . ?
N506 C58 C485 114(2) . . ?
C751 C752 C753 124(3) . . ?
C116 C61 C55 115(3) . . ?
C116 C61 C523 112(2) . . ?
C55 C61 C523 110(3) . . ?
O5 C63 C80 110.3(18) . . ?
C14 C64 O17 119(2) . . ?
C14 C64 C16 123(3) . . ?
O17 C64 C16 118(2) . . ?
O17 C65 C78 114(2) . . ?
C34 C67 O22 125(3) . . ?
C34 C67 C19 118(2) . . ?
O22 C67 C19 116(2) . . ?
O3 C68 C86 108(3) . . ?
C7 C70 C44 124(3) . . ?
O11 C71 N502 126(2) . . ?
O11 C71 C606 122(2) . . ?
N502 C71 C606 112(2) . . ?
O23 C74 N508 121.2(17) . . ?
O23 C74 C13 120(2) . . ?
N508 C74 C13 119(2) . . ?
N4 C75 C34 127(2) . . ?
N4 C75 C85 116(2) . . ?
C34 C75 C85 117(2) . . ?
O500 C76 C91 111(2) . . ?
O500 C76 C94 102(3) . . ?
C91 C76 C94 110(2) . . ?
O500 C76 C81 107(2) . . ?
C91 C76 C81 116(3) . . ?
C94 C76 C81 110(3) . . ?
C752 C751 C750 121(3) . . ?
C752 C751 N10 125(3) . . ?
C750 C751 N10 114(2) . . ?
C65 C78 C92 113(3) . . ?
C65 C78 C93 105(2) . . ?
C92 C78 C93 111(2) . . ?
C603 C753 C752 116(2) . . ?
C46 C80 C63 110.0(19) . . ?
C46 C80 C90 108(2) . . ?
C63 C80 C90 105.1(18) . . ?
C106 C83 C97 128(3) . . ?
C106 C83 C87 107(3) . . ?
C97 C83 C87 101.7(19) . . ?
O27 C84 C250 110(2) . . ?
O10 C85 O1 122(2) . . ?
O10 C85 C75 126(2) . . ?
O1 C85 C75 112(2) . . ?
C62 C86 C89 111(3) . . ?
C62 C86 C68 108(3) . . ?
C89 C86 C68 106(4) . . ?
O22 C87 C83 107.6(17) . . ?
O501 C95 N10 130(4) . . ?
O501 C95 O500 122(3) . . ?
N10 C95 O500 108(3) . . ?
O502 C98 C103 127(3) . . ?
O24 C99 C110 111(3) . . ?
C25 C102 C500 120(3) . . ?
C112 C103 C98 103(3) . . ?
C112 C103 C522 108(2) . . ?
C98 C103 C522 101(3) . . ?
C107 C110 C99 105(4) . . ?
C107 C110 C104 108(3) . . ?
C99 C110 C104 116(3) . . ?
C84 C250 C760 108(3) . . ?
C84 C250 C251 100.0(16) . . ?
C760 C250 C251 99.4(16) . . ?

loop_
_geom_bond_atom_site_label_1
_geom_bond_atom_site_label_2
_geom_bond_distance
_geom_bond_site_symmetry_2
_geom_bond_publ_flag
Cl1 C8 1.713(15) . ?
Cl2 C37 1.668(16) . ?
Cl3 C890 1.672(14) . ?
Cl4 C507 1.644(15) . ?
Cl5 C506 1.709(14) . ?
Cl6 C750 1.590(19) . ?
Cl7 C4 1.678(16) . ?
Cl8 C29 1.692(17) . ?
O1 C85 1.34(2) . ?
O1 C508 1.406(19) . ?
N505 C45 1.34(3) . ?
N505 C891 1.41(2) . ?
O3 C500 1.45(2) . ?
O3 C68 1.45(3) . ?
N503 C18 1.30(2) . ?
N503 C47 1.36(2) . ?
O5 C54 1.37(2) . ?
O5 C63 1.397(19) . ?
O6 C56 1.20(2) . ?
O7 C48 1.19(2) . ?
N507 C23 1.38(2) . ?
N507 C13 1.39(2) . ?
O9 C24 1.22(2) . ?
O10 C85 1.21(2) . ?
O11 C71 1.20(2) . ?
N508 C74 1.30(2) . ?
N508 C505 1.34(2) . ?
N504 C10 1.36(2) . ?
N504 C42 1.36(2) . ?
O14 C38 1.30(3) . ?
O14 C55 1.38(3) . ?
N506 C58 1.35(2) . ?
N506 C30 1.44(2) . ?
N502 C43 1.34(2) . ?
N502 C71 1.36(2) . ?
O17 C64 1.38(2) . ?
O17 C65 1.39(2) . ?
N509 C51 1.29(2) . ?
N509 C1 1.375(16) . ?
N601 C602 1.3900 . ?
N601 C606 1.3900 . ?
C602 C603 1.3900 . ?
C602 C750 1.44(2) . ?
C603 C604 1.3900 . ?
C603 C753 1.39(3) . ?
C604 O27 1.358(16) . ?
C604 C605 1.3900 . ?
C605 C606 1.3900 . ?
C606 C71 1.45(2) . ?
N510 C2 1.34(2) . ?
N510 C48 1.39(2) . ?
C500 C102 1.40(2) . ?
C500 C7 1.41(2) . ?
O22 C67 1.35(2) . ?
O22 C87 1.44(2) . ?
O23 C74 1.28(2) . ?
O24 C36 1.31(2) . ?
O24 C99 1.43(3) . ?
O500 C95 1.37(3) . ?
O500 C76 1.47(3) . ?
O26 C45 1.19(3) . ?
O27 C84 1.39(3) . ?
N480 C485 1.36(2) . ?
N480 C895 1.396(16) . ?
C483 C484 1.31(3) . ?
C483 O502 1.31(3) . ?
C483 C894 1.46(3) . ?
C484 C485 1.37(3) . ?
C485 C58 1.51(2) . ?
N2 C24 1.31(2) . ?
N2 C49 1.44(2) . ?
C503 N6 1.382(15) . ?
C503 C7 1.39(2) . ?
C503 C4 1.410(19) . ?
N4 C75 1.29(2) . ?
N4 C35 1.37(2) . ?
O503 C58 1.25(2) . ?
N6 C25 1.345(19) . ?
N7 C9 1.36(2) . ?
N7 C56 1.36(2) . ?
O502 C98 1.46(3) . ?
N10 C95 1.33(3) . ?
N10 C751 1.41(3) . ?
C507 C2 1.40(2) . ?
C507 C35 1.42(2) . ?
C505 C506 1.40(2) . ?
C505 C26 1.45(2) . ?
C750 C751 1.39(3) . ?
C506 C1 1.390(17) . ?
C1 C5 1.405(18) . ?
C2 C21 1.43(2) . ?
C3 C36 1.25(2) . ?
C3 C13 1.38(2) . ?
C4 C49 1.374(19) . ?
C5 C54 1.41(3) . ?
C5 C40 1.44(2) . ?
C6 C54 1.37(2) . ?
C6 C51 1.43(2) . ?
C7 C70 1.38(2) . ?
C8 C47 1.41(2) . ?
C8 C43 1.44(2) . ?
C9 C29 1.34(2) . ?
C9 C12 1.44(2) . ?
C10 C57 1.42(3) . ?
C10 C24 1.51(3) . ?
C11 C23 1.43(3) . ?
C11 C36 1.47(3) . ?
C11 C39 1.48(3) . ?
C12 C17 1.37(2) . ?
C13 C74 1.45(2) . ?
C14 C64 1.35(3) . ?
C14 C27 1.37(2) . ?
C14 C47 1.41(2) . ?
C15 C38 1.34(3) . ?
C15 C42 1.42(2) . ?
C15 C17 1.45(2) . ?
C16 C64 1.40(2) . ?
C16 C18 1.47(2) . ?
C18 C56 1.55(3) . ?
C19 C35 1.42(2) . ?
C19 C67 1.42(2) . ?
C19 C52 1.45(2) . ?
C20 C27 1.35(2) . ?
C20 C43 1.44(2) . ?
C21 C52 1.35(2) . ?
O501 C95 1.20(3) . ?
C23 C37 1.42(2) . ?
C25 C102 1.40(2) . ?
C25 C45 1.49(3) . ?
C26 C40 1.37(2) . ?
C28 C39 1.37(2) . ?
C28 C30 1.39(3) . ?
C29 C42 1.38(3) . ?
C30 C37 1.37(2) . ?
C890 C891 1.3900 . ?
C890 C895 1.3900 . ?
C891 C892 1.3900 . ?
C892 C893 1.3900 . ?
C893 C894 1.3900 . ?
C894 C895 1.3900 . ?
C34 C67 1.35(2) . ?
C34 C75 1.37(2) . ?
C38 C57 1.36(3) . ?
C44 C70 1.39(2) . ?
C44 C49 1.395(19) . ?
C46 C80 1.49(2) . ?
C48 C51 1.53(3) . ?
C55 C61 1.52(4) . ?
C752 C751 1.35(3) . ?
C752 C753 1.44(3) . ?
C61 C116 1.49(2) . ?
C61 C523 1.52(2) . ?
C62 C86 1.45(4) . ?
C63 C80 1.53(2) . ?
C65 C78 1.45(3) . ?
C68 C86 1.53(4) . ?
C75 C85 1.53(3) . ?
C76 C91 1.53(3) . ?
C76 C94 1.54(3) . ?
C76 C81 1.62(3) . ?
C78 C92 1.55(3) . ?
C78 C93 1.56(2) . ?
C80 C90 1.55(3) . ?
C83 C106 1.50(2) . ?
C83 C97 1.56(2) . ?
C83 C87 1.563(19) . ?
C84 C250 1.538(18) . ?
C86 C89 1.51(5) . ?
C98 C103 1.52(2) . ?
C99 C110 1.54(2) . ?
C103 C112 1.51(2) . ?
C103 C522 1.54(2) . ?
C104 C110 1.554(17) . ?
C107 C110 1.539(18) . ?
C250 C760 1.538(18) . ?
C250 C251 1.728(12) . ?

loop_
_geom_torsion_atom_site_label_1
_geom_torsion_atom_site_label_2
_geom_torsion_atom_site_label_3
_geom_torsion_atom_site_label_4
_geom_torsion
_geom_torsion_site_symmetry_1
_geom_torsion_site_symmetry_2
_geom_torsion_site_symmetry_3
_geom_torsion_site_symmetry_4
_geom_torsion_publ_flag
C606 N601 C602 C603 0.0 . . . . ?
C606 N601 C602 C750 176.7(11) . . . . ?
N601 C602 C603 C604 0.0 . . . . ?
C750 C602 C603 C604 -176.5(12) . . . . ?
N601 C602 C603 C753 -179.5(14) . . . . ?
C750 C602 C603 C753 4.0(14) . . . . ?
C602 C603 C604 O27 179.4(11) . . . . ?
C753 C603 C604 O27 -1.1(14) . . . . ?
C602 C603 C604 C605 0.0 . . . . ?
C753 C603 C604 C605 179.5(14) . . . . ?
O27 C604 C605 C606 -179.4(11) . . . . ?
C603 C604 C605 C606 0.0 . . . . ?
C604 C605 C606 N601 0.0 . . . . ?
C604 C605 C606 C71 -178.0(11) . . . . ?
C602 N601 C606 C605 0.0 . . . . ?
C602 N601 C606 C71 178.1(11) . . . . ?
C68 O3 C500 C102 -8(2) . . . . ?
C68 O3 C500 C7 168.4(14) . . . . ?
C603 C604 O27 C84 -173.9(16) . . . . ?
C605 C604 O27 C84 6(2) . . . . ?
O502 C483 C484 C485 178.0(19) . . . . ?
C894 C483 C484 C485 -3(4) . . . . ?
C895 N480 C485 C484 2(2) . . . . ?
C895 N480 C485 C58 -179.7(13) . . . . ?
C483 C484 C485 N480 -1(3) . . . . ?
C483 C484 C485 C58 -180(2) . . . . ?
C7 C503 N6 C25 -1.8(15) . . . . ?
C4 C503 N6 C25 177.2(12) . . . . ?
C484 C483 O502 C98 -32(4) . . . . ?
C894 C483 O502 C98 148(2) . . . . ?
C74 N508 C505 C506 166.5(15) . . . . ?
C74 N508 C505 C26 -17(2) . . . . ?
N601 C602 C750 C751 179.5(12) . . . . ?
C603 C602 C750 C751 -3.9(19) . . . . ?
N601 C602 C750 Cl6 1.1(16) . . . . ?
C603 C602 C750 Cl6 177.7(7) . . . . ?
N508 C505 C506 C1 179.1(13) . . . . ?
C26 C505 C506 C1 2(2) . . . . ?
N508 C505 C506 Cl5 -1.8(19) . . . . ?
C26 C505 C506 Cl5 -178.7(10) . . . . ?
C51 N509 C1 C506 -180.0(13) . . . . ?
C51 N509 C1 C5 0(2) . . . . ?
C505 C506 C1 N509 177.5(14) . . . . ?
Cl5 C506 C1 N509 -1.7(18) . . . . ?
C505 C506 C1 C5 -3(2) . . . . ?
Cl5 C506 C1 C5 178.3(10) . . . . ?
C48 N510 C2 C507 169.7(14) . . . . ?
C48 N510 C2 C21 -8(2) . . . . ?
C35 C507 C2 N510 -178.5(14) . . . . ?
Cl4 C507 C2 N510 2(2) . . . . ?
C35 C507 C2 C21 -1(2) . . . . ?
Cl4 C507 C2 C21 -179.6(11) . . . . ?
N6 C503 C4 C49 -179.4(14) . . . . ?
C7 C503 C4 C49 -0.4(16) . . . . ?
N6 C503 C4 Cl7 1.9(15) . . . . ?
C7 C503 C4 Cl7 -179.0(10) . . . . ?
N509 C1 C5 C54 2(2) . . . . ?
C506 C1 C5 C54 -178.2(12) . . . . ?
N509 C1 C5 C40 -179.5(14) . . . . ?
C506 C1 C5 C40 1(2) . . . . ?
N6 C503 C7 C70 176.3(16) . . . . ?
C4 C503 C7 C70 -2.7(17) . . . . ?
N6 C503 C7 C500 1.4(17) . . . . ?
C4 C503 C7 C500 -177.6(14) . . . . ?
C102 C500 C7 C70 -176.0(18) . . . . ?
O3 C500 C7 C70 8(2) . . . . ?
C102 C500 C7 C503 -1(2) . . . . ?
O3 C500 C7 C503 -177.7(12) . . . . ?
C56 N7 C9 C29 169.7(16) . . . . ?
C56 N7 C9 C12 -10(2) . . . . ?
C42 N504 C10 C57 -2(2) . . . . ?
C42 N504 C10 C24 179.9(14) . . . . ?
C29 C9 C12 C17 -1(2) . . . . ?
N7 C9 C12 C17 178.5(14) . . . . ?
C36 C3 C13 N507 -7(3) . . . . ?
C36 C3 C13 C74 178.7(17) . . . . ?
C23 N507 C13 C3 5(2) . . . . ?
C23 N507 C13 C74 179.7(12) . . . . ?
C9 C12 C17 C15 2(2) . . . . ?
C38 C15 C17 C12 -178.2(15) . . . . ?
C42 C15 C17 C12 -2(2) . . . . ?
C47 N503 C18 C16 5(2) . . . . ?
C47 N503 C18 C56 178.0(12) . . . . ?
C64 C16 C18 N503 -3(2) . . . . ?
C64 C16 C18 C56 -176.1(13) . . . . ?
N510 C2 C21 C52 178.1(16) . . . . ?
C507 C2 C21 C52 0(2) . . . . ?
C13 N507 C23 C37 178.5(13) . . . . ?
C13 N507 C23 C11 -2(2) . . . . ?
C36 C11 C23 N507 0(2) . . . . ?
C39 C11 C23 N507 180.0(14) . . . . ?
C36 C11 C23 C37 -179.9(15) . . . . ?
C39 C11 C23 C37 0(2) . . . . ?
C49 N2 C24 O9 0(3) . . . . ?
C49 N2 C24 C10 179.8(14) . . . . ?
N504 C10 C24 O9 175.3(14) . . . . ?
C57 C10 C24 O9 -2(3) . . . . ?
N504 C10 C24 N2 -5(2) . . . . ?
C57 C10 C24 N2 178.0(15) . . . . ?
C503 N6 C25 C102 2.0(19) . . . . ?
C503 N6 C25 C45 -178.2(15) . . . . ?
N508 C505 C26 C40 -176.7(13) . . . . ?
C506 C505 C26 C40 0(2) . . . . ?
C43 C20 C27 C14 -1(2) . . . . ?
C64 C14 C27 C20 -177.4(16) . . . . ?
C47 C14 C27 C20 1(2) . . . . ?
N7 C9 C29 C42 -178.6(14) . . . . ?
C12 C9 C29 C42 1(3) . . . . ?
N7 C9 C29 Cl8 2(2) . . . . ?
C12 C9 C29 Cl8 -178.7(10) . . . . ?
C39 C28 C30 C37 -1(3) . . . . ?
C39 C28 C30 N506 176.9(16) . . . . ?
C58 N506 C30 C37 173.1(14) . . . . ?
C58 N506 C30 C28 -5(2) . . . . ?
C895 C890 C891 C892 0.0 . . . . ?
Cl3 C890 C891 C892 178.9(9) . . . . ?
C895 C890 C891 N505 -178.5(12) . . . . ?
Cl3 C890 C891 N505 0.4(11) . . . . ?
C45 N505 C891 C890 167.5(13) . . . . ?
C45 N505 C891 C892 -11(2) . . . . ?
C890 C891 C892 C893 0.0 . . . . ?
N505 C891 C892 C893 178.3(13) . . . . ?
C891 C892 C893 C894 0.0 . . . . ?
C892 C893 C894 C895 0.0 . . . . ?
C892 C893 C894 C483 -175.1(15) . . . . ?
C484 C483 C894 C895 6(2) . . . . ?
O502 C483 C894 C895 -175.0(14) . . . . ?
C484 C483 C894 C893 -179.2(15) . . . . ?
O502 C483 C894 C893 0(2) . . . . ?
C893 C894 C895 C890 0.0 . . . . ?
C483 C894 C895 C890 175.3(14) . . . . ?
C893 C894 C895 N480 179.2(13) . . . . ?
C483 C894 C895 N480 -5.5(15) . . . . ?
C891 C890 C895 C894 0.0 . . . . ?
Cl3 C890 C895 C894 -178.9(9) . . . . ?
C891 C890 C895 N480 -179.2(12) . . . . ?
Cl3 C890 C895 N480 1.9(11) . . . . ?
C485 N480 C895 C894 1.8(18) . . . . ?
C485 N480 C895 C890 -179.0(12) . . . . ?
C75 N4 C35 C19 -4(2) . . . . ?
C75 N4 C35 C507 178.0(15) . . . . ?
C67 C19 C35 N4 1(2) . . . . ?
C52 C19 C35 N4 -177.3(14) . . . . ?
C67 C19 C35 C507 179.0(14) . . . . ?
C52 C19 C35 C507 0(2) . . . . ?
C2 C507 C35 N4 178.0(14) . . . . ?
Cl4 C507 C35 N4 -3(2) . . . . ?
C2 C507 C35 C19 0(2) . . . . ?
Cl4 C507 C35 C19 179.3(10) . . . . ?
C13 C3 C36 O24 -179.4(18) . . . . ?
C13 C3 C36 C11 5(3) . . . . ?
C99 O24 C36 C3 -11(3) . . . . ?
C99 O24 C36 C11 164.6(19) . . . . ?
C23 C11 C36 C3 -2(2) . . . . ?
C39 C11 C36 C3 178.7(16) . . . . ?
C23 C11 C36 O24 -178.4(14) . . . . ?
C39 C11 C36 O24 2(2) . . . . ?
C28 C30 C37 C23 0(2) . . . . ?
N506 C30 C37 C23 -178.4(13) . . . . ?
C28 C30 C37 Cl2 179.7(13) . . . . ?
N506 C30 C37 Cl2 2(2) . . . . ?
N507 C23 C37 C30 -179.3(14) . . . . ?
C11 C23 C37 C30 1(2) . . . . ?
N507 C23 C37 Cl2 0.6(19) . . . . ?
C11 C23 C37 Cl2 -179.2(11) . . . . ?
C55 O14 C38 C15 179.9(18) . . . . ?
C55 O14 C38 C57 0(3) . . . . ?
C42 C15 C38 O14 -177.1(15) . . . . ?
C17 C15 C38 O14 -2(3) . . . . ?
C42 C15 C38 C57 3(3) . . . . ?
C17 C15 C38 C57 178.1(16) . . . . ?
C30 C28 C39 C11 1(3) . . . . ?
C23 C11 C39 C28 -1(2) . . . . ?
C36 C11 C39 C28 178.7(17) . . . . ?
C505 C26 C40 C5 -2(2) . . . . ?
C1 C5 C40 C26 2(2) . . . . ?
C54 C5 C40 C26 -179.7(13) . . . . ?
C10 N504 C42 C29 -178.1(14) . . . . ?
C10 N504 C42 C15 4(2) . . . . ?
C9 C29 C42 N504 180.0(16) . . . . ?
Cl8 C29 C42 N504 0(2) . . . . ?
C9 C29 C42 C15 -2(3) . . . . ?
Cl8 C29 C42 C15 178.0(11) . . . . ?
C38 C15 C42 N504 -4(2) . . . . ?
C17 C15 C42 N504 -179.3(14) . . . . ?
C38 C15 C42 C29 177.7(16) . . . . ?
C17 C15 C42 C29 2(2) . . . . ?
C71 N502 C43 C8 173.2(13) . . . . ?
C71 N502 C43 C20 -4(2) . . . . ?
C47 C8 C43 N502 -178.7(14) . . . . ?
Cl1 C8 C43 N502 0.3(18) . . . . ?
C47 C8 C43 C20 -1(2) . . . . ?
Cl1 C8 C43 C20 177.6(10) . . . . ?
C27 C20 C43 N502 178.0(14) . . . . ?
C27 C20 C43 C8 1(2) . . . . ?
C891 N505 C45 O26 4(3) . . . . ?
C891 N505 C45 C25 -174.5(14) . . . . ?
N6 C25 C45 O26 166.9(16) . . . . ?
C102 C25 C45 O26 -13(3) . . . . ?
N6 C25 C45 N505 -14(2) . . . . ?
C102 C25 C45 N505 165.3(15) . . . . ?
C18 N503 C47 C8 177.5(13) . . . . ?
C18 N503 C47 C14 -2(2) . . . . ?
C43 C8 C47 N503 -178.1(12) . . . . ?
Cl1 C8 C47 N503 2.9(18) . . . . ?
C43 C8 C47 C14 2(2) . . . . ?
Cl1 C8 C47 C14 -177.4(10) . . . . ?
C64 C14 C47 N503 -3(2) . . . . ?
C27 C14 C47 N503 178.6(13) . . . . ?
C64 C14 C47 C8 177.3(13) . . . . ?
C27 C14 C47 C8 -1(2) . . . . ?
C2 N510 C48 O7 1(3) . . . . ?
C2 N510 C48 C51 179.2(15) . . . . ?
C503 C4 C49 C44 2(2) . . . . ?
Cl7 C4 C49 C44 -179.8(12) . . . . ?
C503 C4 C49 N2 -179.5(12) . . . . ?
Cl7 C4 C49 N2 -1(2) . . . . ?
C70 C44 C49 C4 0(2) . . . . ?
C70 C44 C49 N2 -178.6(16) . . . . ?
C24 N2 C49 C4 178.5(14) . . . . ?
C24 N2 C49 C44 -3(3) . . . . ?
C1 N509 C51 C6 -2(2) . . . . ?
C1 N509 C51 C48 178.3(13) . . . . ?
C54 C6 C51 N509 1(2) . . . . ?
C54 C6 C51 C48 -178.8(13) . . . . ?
O7 C48 C51 N509 176.8(15) . . . . ?
N510 C48 C51 N509 -1.1(19) . . . . ?
O7 C48 C51 C6 -3(2) . . . . ?
N510 C48 C51 C6 178.8(12) . . . . ?
C2 C21 C52 C19 0(2) . . . . ?
C35 C19 C52 C21 -1(2) . . . . ?
C67 C19 C52 C21 -179.2(15) . . . . ?
C63 O5 C54 C6 0(2) . . . . ?
C63 O5 C54 C5 176.9(13) . . . . ?
C51 C6 C54 O5 177.4(12) . . . . ?
C51 C6 C54 C5 1(2) . . . . ?
C1 C5 C54 O5 -178.8(12) . . . . ?
C40 C5 C54 O5 2(2) . . . . ?
C1 C5 C54 C6 -2(2) . . . . ?
C40 C5 C54 C6 179.1(14) . . . . ?
C38 O14 C55 C61 178(2) . . . . ?
C9 N7 C56 O6 -1(3) . . . . ?
C9 N7 C56 C18 -176.0(13) . . . . ?
N503 C18 C56 O6 172.4(15) . . . . ?
C16 C18 C56 O6 -14(2) . . . . ?
N503 C18 C56 N7 -12.1(19) . . . . ?
C16 C18 C56 N7 161.2(14) . . . . ?
O14 C38 C57 C10 178.4(15) . . . . ?
C15 C38 C57 C10 -1(3) . . . . ?
N504 C10 C57 C38 1(3) . . . . ?
C24 C10 C57 C38 178.7(18) . . . . ?
C30 N506 C58 O503 -6(3) . . . . ?
C30 N506 C58 C485 179.6(15) . . . . ?
N480 C485 C58 O503 -179.1(15) . . . . ?
C484 C485 C58 O503 0(3) . . . . ?
N480 C485 C58 N506 -4(2) . . . . ?
C484 C485 C58 N506 174.3(16) . . . . ?
O14 C55 C61 C116 -176(2) . . . . ?
O14 C55 C61 C523 -49(3) . . . . ?
C54 O5 C63 C80 -173.4(15) . . . . ?
C27 C14 C64 O17 5(2) . . . . ?
C47 C14 C64 O17 -172.9(14) . . . . ?
C27 C14 C64 C16 -176.4(15) . . . . ?
C47 C14 C64 C16 5(2) . . . . ?
C65 O17 C64 C14 169.2(16) . . . . ?
C65 O17 C64 C16 -9(2) . . . . ?
C18 C16 C64 C14 -3(2) . . . . ?
C18 C16 C64 O17 175.6(13) . . . . ?
C64 O17 C65 C78 -165.3(18) . . . . ?
C75 C34 C67 O22 179.5(15) . . . . ?
C75 C34 C67 C19 -5(2) . . . . ?
C87 O22 C67 C34 -12(3) . . . . ?
C87 O22 C67 C19 172.6(17) . . . . ?
C35 C19 C67 C34 3(2) . . . . ?
C52 C19 C67 C34 -177.9(15) . . . . ?
C35 C19 C67 O22 179.4(13) . . . . ?
C52 C19 C67 O22 -2(2) . . . . ?
C500 O3 C68 C86 -177.9(18) . . . . ?
C503 C7 C70 C44 5(3) . . . . ?
C500 C7 C70 C44 179.4(16) . . . . ?
C49 C44 C70 C7 -3(3) . . . . ?
C43 N502 C71 O11 -2(3) . . . . ?
C43 N502 C71 C606 176.3(13) . . . . ?
C605 C606 C71 O11 -1(2) . . . . ?
N601 C606 C71 O11 -178.7(14) . . . . ?
C605 C606 C71 N502 -178.7(9) . . . . ?
N601 C606 C71 N502 3.2(15) . . . . ?
C505 N508 C74 O23 1(3) . . . . ?
C505 N508 C74 C13 -179.9(13) . . . . ?
C3 C13 C74 O23 -11(2) . . . . ?
N507 C13 C74 O23 174.1(14) . . . . ?
C3 C13 C74 N508 169.6(15) . . . . ?
N507 C13 C74 N508 -5.3(19) . . . . ?
C35 N4 C75 C34 3(3) . . . . ?
C35 N4 C75 C85 -175.5(13) . . . . ?
C67 C34 C75 N4 2(3) . . . . ?
C67 C34 C75 C85 -179.7(15) . . . . ?
C95 O500 C76 C91 60(3) . . . . ?
C95 O500 C76 C94 177(2) . . . . ?
C95 O500 C76 C81 -67(3) . . . . ?
C753 C752 C751 C750 2(3) . . . . ?
C753 C752 C751 N10 -179.3(19) . . . . ?
C602 C750 C751 C752 1(3) . . . . ?
Cl6 C750 C751 C752 179.2(14) . . . . ?
C602 C750 C751 N10 -177.9(14) . . . . ?
Cl6 C750 C751 N10 0(2) . . . . ?
C95 N10 C751 C752 11(3) . . . . ?
C95 N10 C751 C750 -170.3(19) . . . . ?
O17 C65 C78 C92 -176(2) . . . . ?
O17 C65 C78 C93 62(3) . . . . ?
C604 C603 C753 C752 179.5(13) . . . . ?
C602 C603 C753 C752 -1(2) . . . . ?
C751 C752 C753 C603 -2(3) . . . . ?
O5 C63 C80 C46 -176.1(17) . . . . ?
O5 C63 C80 C90 68(2) . . . . ?
C604 O27 C84 C250 -178.2(17) . . . . ?
C508 O1 C85 O10 -4(3) . . . . ?
C508 O1 C85 C75 175.3(13) . . . . ?
N4 C75 C85 O10 170(2) . . . . ?
C34 C75 C85 O10 -9(3) . . . . ?
N4 C75 C85 O1 -9(2) . . . . ?
C34 C75 C85 O1 172.2(15) . . . . ?
O3 C68 C86 C62 61(3) . . . . ?
O3 C68 C86 C89 -180(2) . . . . ?
C67 O22 C87 C83 -165.6(16) . . . . ?
C106 C83 C87 O22 156(3) . . . . ?
C97 C83 C87 O22 -68(2) . . . . ?
C751 N10 C95 O501 -2(4) . . . . ?
C751 N10 C95 O500 177.4(17) . . . . ?
C76 O500 C95 O501 7(4) . . . . ?
C76 O500 C95 N10 -172.0(19) . . . . ?
C483 O502 C98 C103 -121(3) . . . . ?
C36 O24 C99 C110 -152(2) . . . . ?
N6 C25 C102 C500 -2(2) . . . . ?
C45 C25 C102 C500 178.3(16) . . . . ?
C7 C500 C102 C25 2(2) . . . . ?
O3 C500 C102 C25 177.4(15) . . . . ?
O502 C98 C103 C112 67(4) . . . . ?
O502 C98 C103 C522 -44(4) . . . . ?
O24 C99 C110 C107 -71(4) . . . . ?
O24 C99 C110 C104 48(5) . . . . ?
O27 C84 C250 C760 -162(2) . . . . ?
O27 C84 C250 C251 -59(3) . . . . ?

loop_
_cod_related_entry_id
_cod_related_entry_database
_cod_related_entry_code
1 ChemSpider 30653170
